data_7246708
loop_
_publ_author_name
'Zhong, Qiang'
'Wang, Pei-Long'
'Gao, Hui'
'Ma, Fang'
'Yang, Youqing'
'Li, Hongji'

_publ_section_title
;
 Electrochemical intramolecular N(sp2)--H/N(sp3)--H coupling for the
 synthesis of 1H-indazoles
;
_journal_issue 10
_journal_name_full 'Green Chemistry'
_journal_page_first 3982
_journal_page_last 3988
_journal_paper_doi 10.1039/D3GC00380A
_journal_volume 25
_journal_year 2023
_chemical_formula_moiety 'C21 H18 N2 O3 S'
_chemical_formula_sum 'C21 H19 N2 O3 S'
_chemical_formula_weight 379.44
_space_group_crystal_system monoclinic
_space_group_IT_number 14
_space_group_name_Hall '-P 2yn'
_space_group_name_H-M_alt 'P 1 21/n 1'
_atom_sites_solution_hydrogens geom
_atom_sites_solution_primary direct
_audit_creation_date 2022-07-21
_audit_creation_method
;
Olex2 1.3
(compiled 2020.11.12 svn.r5f609507 for OlexSys, GUI svn.r6408)
;
_audit_update_record
;
2022-07-21 deposited with the CCDC.	2023-04-14 downloaded from the CCDC.
;
_cell_angle_alpha 90
_cell_angle_beta 95.345(5)
_cell_angle_gamma 90
_cell_formula_units_Z 4
_cell_length_a 14.2948(8)
_cell_length_b 8.5708(4)
_cell_length_c 15.3612(8)
_cell_measurement_reflns_used 5869
_cell_measurement_temperature 293(2)
_cell_measurement_theta_max 28.8230
_cell_measurement_theta_min 2.7210
_cell_volume 1873.84(17)
_computing_molecular_graphics 'Olex2 1.3 (Dolomanov et al., 2009)'
_computing_publication_material 'Olex2 1.3 (Dolomanov et al., 2009)'
_computing_structure_refinement 'SHELXL 2018/3 (Sheldrick, 2015)'
_computing_structure_solution 'ShelXT (Sheldrick, 2015)'
_diffrn_ambient_temperature 293(2)
_diffrn_measured_fraction_theta_full 0.999
_diffrn_measured_fraction_theta_max 0.827
_diffrn_measurement_device_type 'multiwire proportional'
_diffrn_measurement_method 'phi and omega scans'
_diffrn_radiation_monochromator graphite
_diffrn_radiation_type MoK\a
_diffrn_radiation_wavelength 0.71073
_diffrn_reflns_av_R_equivalents 0.0437
_diffrn_reflns_av_unetI/netI 0.0467
_diffrn_reflns_Laue_measured_fraction_full 0.999
_diffrn_reflns_Laue_measured_fraction_max 0.827
_diffrn_reflns_limit_h_max 20
_diffrn_reflns_limit_h_min -17
_diffrn_reflns_limit_k_max 10
_diffrn_reflns_limit_k_min -11
_diffrn_reflns_limit_l_max 17
_diffrn_reflns_limit_l_min -21
_diffrn_reflns_number 17066
_diffrn_reflns_point_group_measured_fraction_full 0.999
_diffrn_reflns_point_group_measured_fraction_max 0.827
_diffrn_reflns_theta_full 25.242
_diffrn_reflns_theta_max 30.645
_diffrn_reflns_theta_min 2.724
_exptl_absorpt_coefficient_mu 0.197
_exptl_absorpt_correction_T_max 1.00000
_exptl_absorpt_correction_T_min 0.74346
_exptl_absorpt_correction_type multi-scan
_exptl_crystal_colour yellowish
_exptl_crystal_colour_modifier yellowish
_exptl_crystal_density_diffrn 1.345
_exptl_crystal_description cubic
_exptl_crystal_F_000 796
_exptl_crystal_recrystallization_method cubic
_exptl_crystal_size_max 0.15
_exptl_crystal_size_mid 0.1
_exptl_crystal_size_min 0.1
_refine_diff_density_max 0.265
_refine_diff_density_min -0.548
_refine_diff_density_rms 0.048
_refine_ls_extinction_method none
_refine_ls_goodness_of_fit_ref 1.026
_refine_ls_hydrogen_treatment constr
_refine_ls_matrix_type full
_refine_ls_number_parameters 246
_refine_ls_number_reflns 4789
_refine_ls_number_restraints 0
_refine_ls_restrained_S_all 1.026
_refine_ls_R_factor_all 0.0838
_refine_ls_R_factor_gt 0.0517
_refine_ls_shift/su_max 0.001
_refine_ls_shift/su_mean 0.000
_refine_ls_structure_factor_coef Fsqd
_refine_ls_weighting_details 'w=1/[\s^2^(Fo^2^)+(0.1010P)^2^+0.0603P] where P=(Fo^2^+2Fc^2^)/3'
_refine_ls_weighting_scheme calc
_refine_ls_wR_factor_gt 0.1545
_refine_ls_wR_factor_ref 0.1746
_reflns_Friedel_coverage 0.000
_reflns_number_gt 3013
_reflns_number_total 4789
_reflns_threshold_expression 'I > 2\s(I)'
_cod_data_source_file d3gc00380a2.cif
_cod_data_source_block 2
_cod_depositor_comments 'Adding full bibliography for 7246708--7246709.cif.'
_cod_database_code 7246708
_shelx_shelxl_version_number 2018/3
_shelx_space_group_comment
;
The symmetry employed for this shelxl refinement is uniquely defined
by the following loop, which should always be used as a source of
symmetry information in preference to the above space-group names.
They are only intended as comments.
;
_shelx_estimated_absorpt_t_max 0.981
_shelx_estimated_absorpt_t_min 0.971
_olex2_refinement_description
;
1. Fixed Uiso
 At 1.2 times of:
  All C(H) groups
 At 1.5 times of:
  All C(H,H,H) groups
2.a Aromatic/amide H refined with riding coordinates:
 C3(H3), C4(H4), C6(H6), C7(H7), C11(H11), C12(H12), C13(H13), C14(H14),
 C16(H16), C17(H17), C19(H19), C20(H20)
2.b Idealised Me refined as rotating group:
 C1(H1A,H1B,H1C), C21(H21A,H21B,H21C)
;
_olex2_submission_special_instructions 'No special instructions were received'

loop_
_space_group_symop_operation_xyz
'x, y, z'
'-x+1/2, y+1/2, -z+1/2'
'-x, -y, -z'
'x-1/2, -y-1/2, z-1/2'

loop_
_atom_site_label
_atom_site_type_symbol
_atom_site_fract_x
_atom_site_fract_y
_atom_site_fract_z
_atom_site_U_iso_or_equiv
_atom_site_adp_type
_atom_site_occupancy
_atom_site_site_symmetry_order
_atom_site_calc_flag
_atom_site_refinement_flags_posn
_atom_site_refinement_flags_adp
_atom_site_refinement_flags_occupancy
_atom_site_disorder_assembly
_atom_site_disorder_group
C1 C 0.4889(2) 0.5333(3) 0.24762(16) 0.0886(8) Uani 1 1 d . . . . .
H1A H 0.505140 0.460539 0.203969 0.133 Uiso 1 1 calc R U . . .
H1B H 0.482353 0.635707 0.222415 0.133 Uiso 1 1 calc R U . . .
H1C H 0.430680 0.502565 0.268967 0.133 Uiso 1 1 calc R U . . .
C2 C 0.54575(13) 0.6194(2) 0.39095(12) 0.0532(4) Uani 1 1 d . . . . .
C3 C 0.47057(14) 0.7188(2) 0.39752(12) 0.0558(5) Uani 1 1 d . . . . .
H3 H 0.426831 0.735356 0.349709 0.067 Uiso 1 1 calc R U . . .
C4 C 0.46119(13) 0.7936(2) 0.47629(12) 0.0526(4) Uani 1 1 d . . . . .
H4 H 0.410440 0.860064 0.480700 0.063 Uiso 1 1 calc R U . . .
C5 C 0.52514(12) 0.77197(19) 0.54838(11) 0.0449(4) Uani 1 1 d . . . . .
C6 C 0.60176(12) 0.6734(2) 0.53954(12) 0.0525(4) Uani 1 1 d . . . . .
H6 H 0.646686 0.658750 0.586631 0.063 Uiso 1 1 calc R U . . .
C7 C 0.61111(14) 0.5984(2) 0.46226(13) 0.0584(5) Uani 1 1 d . . . . .
H7 H 0.662059 0.532472 0.457560 0.070 Uiso 1 1 calc R U . . .
C8 C 0.51355(12) 0.84822(19) 0.63169(11) 0.0452(4) Uani 1 1 d . . . . .
C9 C 0.42760(12) 0.87443(19) 0.67199(11) 0.0477(4) Uani 1 1 d . . . . .
C10 C 0.45392(14) 0.9495(2) 0.75105(12) 0.0543(4) Uani 1 1 d . . . . .
C11 C 0.33359(14) 0.8348(2) 0.65112(14) 0.0601(5) Uani 1 1 d . . . . .
H11 H 0.314579 0.783625 0.599091 0.072 Uiso 1 1 calc R U . . .
C12 C 0.26983(16) 0.8730(3) 0.70891(17) 0.0747(6) Uani 1 1 d . . . . .
H12 H 0.206891 0.847141 0.695962 0.090 Uiso 1 1 calc R U . . .
C13 C 0.29774(17) 0.9492(3) 0.78602(17) 0.0800(7) Uani 1 1 d . . . . .
H13 H 0.252543 0.974058 0.823567 0.096 Uiso 1 1 calc R U . . .
C14 C 0.38900(18) 0.9898(3) 0.80956(15) 0.0737(6) Uani 1 1 d . . . . .
H14 H 0.406837 1.041477 0.861719 0.088 Uiso 1 1 calc R U . . .
C15 C 0.63949(13) 0.8182(3) 0.89367(12) 0.0597(5) Uani 1 1 d . . . . .
C16 C 0.58759(15) 0.7847(3) 0.96279(13) 0.0619(5) Uani 1 1 d . . . . .
H16 H 0.545141 0.857264 0.980993 0.074 Uiso 1 1 calc R U . . .
C17 C 0.59918(16) 0.6430(3) 1.00450(15) 0.0696(6) Uani 1 1 d . . . . .
H17 H 0.564394 0.621112 1.051250 0.084 Uiso 1 1 calc R U . . .
C18 C 0.66163(16) 0.5319(3) 0.97845(16) 0.0722(6) Uani 1 1 d . . . . .
C19 C 0.71053(16) 0.5671(4) 0.90732(18) 0.0813(7) Uani 1 1 d . . . . .
H19 H 0.751268 0.493160 0.887659 0.098 Uiso 1 1 calc R U . . .
C20 C 0.70069(14) 0.7075(4) 0.86509(15) 0.0777(7) Uani 1 1 d . . . . .
H20 H 0.734669 0.728666 0.817689 0.093 Uiso 1 1 calc R U . . .
C21 C 0.6755(2) 0.3795(3) 1.0268(2) 0.1000(9) Uani 1 1 d . . . . .
H21A H 0.636270 0.377037 1.074232 0.150 Uiso 1 1 calc R U . . .
H21B H 0.740140 0.369653 1.049531 0.150 Uiso 1 1 calc R U . . .
H21C H 0.659042 0.294640 0.987570 0.150 Uiso 1 1 calc R U . . .
N1 N 0.58639(11) 0.90049(19) 0.68126(9) 0.0553(4) Uani 1 1 d . . . . .
N2 N 0.55094(13) 0.9696(2) 0.75382(10) 0.0613(4) Uani 1 1 d . . . . .
O1 O 0.56097(11) 0.53518(19) 0.31796(10) 0.0733(4) Uani 1 1 d . . . . .
O2 O 0.57577(14) 1.10203(18) 0.89497(10) 0.0849(5) Uani 1 1 d . . . . .
O3 O 0.71111(13) 1.0460(3) 0.81066(11) 0.1003(7) Uani 1 1 d . . . . .
S1 S 0.62530(4) 1.00027(7) 0.84173(3) 0.0702(2) Uani 1 1 d . . . . .

loop_
_atom_site_aniso_label
_atom_site_aniso_U_11
_atom_site_aniso_U_22
_atom_site_aniso_U_33
_atom_site_aniso_U_23
_atom_site_aniso_U_13
_atom_site_aniso_U_12
C1 0.110(2) 0.1030(18) 0.0520(13) -0.0220(13) 0.0044(14) -0.0088(15)
C2 0.0549(11) 0.0586(10) 0.0473(10) -0.0063(8) 0.0119(8) -0.0095(8)
C3 0.0583(11) 0.0659(11) 0.0418(10) 0.0001(8) -0.0024(8) -0.0011(9)
C4 0.0518(10) 0.0566(10) 0.0489(10) 0.0004(8) 0.0019(8) 0.0078(8)
C5 0.0448(9) 0.0476(8) 0.0421(9) 0.0016(7) 0.0036(7) -0.0026(7)
C6 0.0417(9) 0.0663(11) 0.0492(10) 0.0006(8) 0.0022(7) 0.0026(8)
C7 0.0492(10) 0.0662(11) 0.0608(12) -0.0051(9) 0.0100(9) 0.0059(8)
C8 0.0446(9) 0.0479(8) 0.0428(9) 0.0027(7) 0.0031(7) -0.0011(7)
C9 0.0488(10) 0.0474(9) 0.0473(10) 0.0012(7) 0.0058(7) 0.0015(7)
C10 0.0565(11) 0.0603(10) 0.0472(10) -0.0014(8) 0.0103(8) -0.0023(8)
C11 0.0495(10) 0.0669(11) 0.0634(12) -0.0028(9) 0.0021(9) 0.0031(9)
C12 0.0494(12) 0.0909(16) 0.0854(16) -0.0029(13) 0.0148(11) 0.0035(10)
C13 0.0657(15) 0.0992(17) 0.0792(17) -0.0046(13) 0.0286(13) 0.0082(12)
C14 0.0803(16) 0.0863(15) 0.0570(13) -0.0146(10) 0.0202(12) 0.0029(12)
C15 0.0476(10) 0.0886(14) 0.0426(10) -0.0184(9) 0.0031(8) -0.0112(9)
C16 0.0616(12) 0.0761(13) 0.0497(11) -0.0120(9) 0.0140(9) 0.0055(9)
C17 0.0668(13) 0.0851(14) 0.0582(12) -0.0078(11) 0.0121(10) 0.0035(11)
C18 0.0602(13) 0.0799(14) 0.0729(15) -0.0252(11) -0.0130(11) 0.0047(10)
C19 0.0528(13) 0.1093(19) 0.0795(16) -0.0399(15) -0.0055(11) 0.0179(12)
C20 0.0447(11) 0.132(2) 0.0574(13) -0.0311(14) 0.0103(9) -0.0043(12)
C21 0.099(2) 0.0776(16) 0.118(2) -0.0194(16) -0.0199(18) 0.0121(14)
N1 0.0537(9) 0.0735(10) 0.0389(8) -0.0041(7) 0.0060(7) -0.0107(7)
N2 0.0597(10) 0.0832(11) 0.0418(8) -0.0120(7) 0.0087(7) -0.0138(8)
O1 0.0753(10) 0.0890(10) 0.0571(8) -0.0224(7) 0.0144(8) -0.0029(8)
O2 0.1238(15) 0.0763(10) 0.0548(9) -0.0233(7) 0.0093(9) -0.0166(9)
O3 0.0840(12) 0.1520(17) 0.0641(10) -0.0072(11) 0.0025(9) -0.0654(12)
S1 0.0749(4) 0.0911(4) 0.0443(3) -0.0142(2) 0.0045(2) -0.0324(3)

loop_
_atom_type_symbol
_atom_type_description
_atom_type_scat_dispersion_real
_atom_type_scat_dispersion_imag
_atom_type_scat_source
C C 0.0033 0.0016 'International Tables Vol C Tables 4.2.6.8 and 6.1.1.4'
H H 0.0000 0.0000 'International Tables Vol C Tables 4.2.6.8 and 6.1.1.4'
N N 0.0061 0.0033 'International Tables Vol C Tables 4.2.6.8 and 6.1.1.4'
O O 0.0106 0.0060 'International Tables Vol C Tables 4.2.6.8 and 6.1.1.4'
S S 0.1246 0.1234 'International Tables Vol C Tables 4.2.6.8 and 6.1.1.4'

loop_
_geom_angle_atom_site_label_1
_geom_angle_atom_site_label_2
_geom_angle_atom_site_label_3
_geom_angle
_geom_angle_site_symmetry_1
_geom_angle_site_symmetry_3
_geom_angle_publ_flag
H1A C1 H1B 109.5 . . ?
H1A C1 H1C 109.5 . . ?
H1B C1 H1C 109.5 . . ?
O1 C1 H1A 109.5 . . ?
O1 C1 H1B 109.5 . . ?
O1 C1 H1C 109.5 . . ?
C3 C2 C7 119.63(17) . . ?
O1 C2 C3 124.69(18) . . ?
O1 C2 C7 115.67(17) . . ?
C2 C3 H3 120.4 . . ?
C2 C3 C4 119.18(17) . . ?
C4 C3 H3 120.4 . . ?
C3 C4 H4 119.1 . . ?
C5 C4 C3 121.81(16) . . ?
C5 C4 H4 119.1 . . ?
C4 C5 C6 117.94(16) . . ?
C4 C5 C8 121.47(15) . . ?
C6 C5 C8 120.59(15) . . ?
C5 C6 H6 119.7 . . ?
C7 C6 C5 120.56(17) . . ?
C7 C6 H6 119.7 . . ?
C2 C7 H7 119.6 . . ?
C6 C7 C2 120.86(17) . . ?
C6 C7 H7 119.6 . . ?
C9 C8 C5 128.02(15) . . ?
N1 C8 C5 120.90(16) . . ?
N1 C8 C9 111.07(15) . . ?
C10 C9 C8 105.89(15) . . ?
C11 C9 C8 134.75(18) . . ?
C11 C9 C10 119.25(17) . . ?
C14 C10 C9 122.27(18) . . ?
N2 C10 C9 105.69(16) . . ?
N2 C10 C14 132.04(19) . . ?
C9 C11 H11 120.7 . . ?
C12 C11 C9 118.6(2) . . ?
C12 C11 H11 120.7 . . ?
C11 C12 H12 119.6 . . ?
C11 C12 C13 120.9(2) . . ?
C13 C12 H12 119.6 . . ?
C12 C13 H13 118.6 . . ?
C14 C13 C12 122.7(2) . . ?
C14 C13 H13 118.6 . . ?
C10 C14 H14 121.9 . . ?
C13 C14 C10 116.3(2) . . ?
C13 C14 H14 121.9 . . ?
C16 C15 C20 120.0(2) . . ?
C16 C15 S1 119.14(17) . . ?
C20 C15 S1 120.86(18) . . ?
C15 C16 H16 120.3 . . ?
C17 C16 C15 119.5(2) . . ?
C17 C16 H16 120.3 . . ?
C16 C17 H17 119.2 . . ?
C16 C17 C18 121.6(2) . . ?
C18 C17 H17 119.2 . . ?
C17 C18 C21 120.7(3) . . ?
C19 C18 C17 117.6(2) . . ?
C19 C18 C21 121.7(2) . . ?
C18 C19 H19 119.0 . . ?
C20 C19 C18 121.9(2) . . ?
C20 C19 H19 119.0 . . ?
C15 C20 H20 120.3 . . ?
C19 C20 C15 119.4(2) . . ?
C19 C20 H20 120.3 . . ?
C18 C21 H21A 109.5 . . ?
C18 C21 H21B 109.5 . . ?
C18 C21 H21C 109.5 . . ?
H21A C21 H21B 109.5 . . ?
H21A C21 H21C 109.5 . . ?
H21B C21 H21C 109.5 . . ?
C8 N1 N2 106.30(15) . . ?
C10 N2 N1 110.90(15) . . ?
C10 N2 S1 127.17(14) . . ?
N1 N2 S1 117.62(14) . . ?
C2 O1 C1 118.02(18) . . ?
N2 S1 C15 105.48(9) . . ?
O2 S1 C15 108.97(9) . . ?
O2 S1 N2 104.40(10) . . ?
O3 S1 C15 109.46(12) . . ?
O3 S1 N2 106.23(10) . . ?
O3 S1 O2 121.10(12) . . ?

loop_
_geom_bond_atom_site_label_1
_geom_bond_atom_site_label_2
_geom_bond_distance
_geom_bond_site_symmetry_2
_geom_bond_publ_flag
C1 H1A 0.9600 . ?
C1 H1B 0.9600 . ?
C1 H1C 0.9600 . ?
C1 O1 1.422(3) . ?
C2 C3 1.383(3) . ?
C2 C7 1.384(3) . ?
C2 O1 1.368(2) . ?
C3 H3 0.9300 . ?
C3 C4 1.387(3) . ?
C4 H4 0.9300 . ?
C4 C5 1.381(2) . ?
C5 C6 1.400(2) . ?
C5 C8 1.460(2) . ?
C6 H6 0.9300 . ?
C6 C7 1.367(3) . ?
C7 H7 0.9300 . ?
C8 C9 1.444(2) . ?
C8 N1 1.310(2) . ?
C9 C10 1.395(3) . ?
C9 C11 1.394(3) . ?
C10 C14 1.394(3) . ?
C10 N2 1.394(3) . ?
C11 H11 0.9300 . ?
C11 C12 1.370(3) . ?
C12 H12 0.9300 . ?
C12 C13 1.379(3) . ?
C13 H13 0.9300 . ?
C13 C14 1.366(3) . ?
C14 H14 0.9300 . ?
C15 C16 1.381(3) . ?
C15 C20 1.389(3) . ?
C15 S1 1.755(2) . ?
C16 H16 0.9300 . ?
C16 C17 1.376(3) . ?
C17 H17 0.9300 . ?
C17 C18 1.389(3) . ?
C18 C19 1.384(4) . ?
C18 C21 1.507(4) . ?
C19 H19 0.9300 . ?
C19 C20 1.368(4) . ?
C20 H20 0.9300 . ?
C21 H21A 0.9600 . ?
C21 H21B 0.9600 . ?
C21 H21C 0.9600 . ?
N1 N2 1.398(2) . ?
N2 S1 1.6599(17) . ?
O2 S1 1.4277(18) . ?
O3 S1 1.4127(17) . ?

loop_
_geom_torsion_atom_site_label_1
_geom_torsion_atom_site_label_2
_geom_torsion_atom_site_label_3
_geom_torsion_atom_site_label_4
_geom_torsion
_geom_torsion_site_symmetry_1
_geom_torsion_site_symmetry_2
_geom_torsion_site_symmetry_3
_geom_torsion_site_symmetry_4
_geom_torsion_publ_flag
C2 C3 C4 C5 0.3(3) . . . . ?
C3 C2 C7 C6 0.8(3) . . . . ?
C3 C2 O1 C1 -8.5(3) . . . . ?
C3 C4 C5 C6 1.1(3) . . . . ?
C3 C4 C5 C8 -178.52(17) . . . . ?
C4 C5 C6 C7 -1.5(3) . . . . ?
C4 C5 C8 C9 38.6(3) . . . . ?
C4 C5 C8 N1 -142.78(18) . . . . ?
C5 C6 C7 C2 0.6(3) . . . . ?
C5 C8 C9 C10 179.27(17) . . . . ?
C5 C8 C9 C11 3.3(3) . . . . ?
C5 C8 N1 N2 178.43(15) . . . . ?
C6 C5 C8 C9 -140.96(18) . . . . ?
C6 C5 C8 N1 37.6(3) . . . . ?
C7 C2 C3 C4 -1.2(3) . . . . ?
C7 C2 O1 C1 170.49(19) . . . . ?
C8 C5 C6 C7 178.07(17) . . . . ?
C8 C9 C10 C14 -178.16(19) . . . . ?
C8 C9 C10 N2 1.9(2) . . . . ?
C8 C9 C11 C12 176.3(2) . . . . ?
C8 N1 N2 C10 4.1(2) . . . . ?
C8 N1 N2 S1 162.44(13) . . . . ?
C9 C8 N1 N2 -2.8(2) . . . . ?
C9 C10 C14 C13 1.1(3) . . . . ?
C9 C10 N2 N1 -3.7(2) . . . . ?
C9 C10 N2 S1 -159.49(15) . . . . ?
C9 C11 C12 C13 0.1(3) . . . . ?
C10 C9 C11 C12 0.8(3) . . . . ?
C10 N2 S1 C15 76.1(2) . . . . ?
C10 N2 S1 O2 -38.7(2) . . . . ?
C10 N2 S1 O3 -167.76(18) . . . . ?
C11 C9 C10 C14 -1.5(3) . . . . ?
C11 C9 C10 N2 178.58(17) . . . . ?
C11 C12 C13 C14 -0.5(4) . . . . ?
C12 C13 C14 C10 -0.2(4) . . . . ?
C14 C10 N2 N1 176.4(2) . . . . ?
C14 C10 N2 S1 20.6(3) . . . . ?
C15 C16 C17 C18 -0.4(3) . . . . ?
C16 C15 C20 C19 -1.5(3) . . . . ?
C16 C15 S1 N2 -97.73(17) . . . . ?
C16 C15 S1 O2 13.86(19) . . . . ?
C16 C15 S1 O3 148.34(16) . . . . ?
C16 C17 C18 C19 -1.5(3) . . . . ?
C16 C17 C18 C21 178.0(2) . . . . ?
C17 C18 C19 C20 1.9(3) . . . . ?
C18 C19 C20 C15 -0.4(3) . . . . ?
C20 C15 C16 C17 1.9(3) . . . . ?
C20 C15 S1 N2 81.10(17) . . . . ?
C20 C15 S1 O2 -167.30(16) . . . . ?
C20 C15 S1 O3 -32.82(18) . . . . ?
C21 C18 C19 C20 -177.6(2) . . . . ?
N1 C8 C9 C10 0.6(2) . . . . ?
N1 C8 C9 C11 -175.4(2) . . . . ?
N1 N2 S1 C15 -78.32(16) . . . . ?
N1 N2 S1 O2 166.88(14) . . . . ?
N1 N2 S1 O3 37.82(19) . . . . ?
N2 C10 C14 C13 -178.9(2) . . . . ?
O1 C2 C3 C4 177.74(17) . . . . ?
O1 C2 C7 C6 -178.28(17) . . . . ?
S1 C15 C16 C17 -179.21(16) . . . . ?
S1 C15 C20 C19 179.63(16) . . . . ?
